data_2106369
loop_
_publ_author_name
'Kratochvil, B.'
'Podlahova, J.'
'Jensovsky, L.'

_publ_section_title
;
 Sodium potassium ditellurate(VI) hexahydrate
;
_journal_name_full 'Acta Crystallographica B (24,1968-38,1982)'
_journal_page_first 256
_journal_page_last 258
_journal_volume 34
_journal_year 1978
_chemical_formula_sum 'H16 K3.5 Na0.5 O16 Te2'
_chemical_name_systematic 'Na0.5 K3.5 (Te2 O6 (O H)4) (H2 O)6'
_space_group_IT_number 71
_symmetry_space_group_name_Hall '-I 2 2'
_symmetry_space_group_name_H-M 'I m m m'
_cell_angle_alpha 90
_cell_angle_beta 90
_cell_angle_gamma 90
_cell_formula_units_Z 4
_cell_length_a 13.023
_cell_length_b 17.605
_cell_length_c 6.876
_cell_volume 1576.460
_citation_journal_id_ASTM ACBCAR
_cod_data_source_file Kratochvil_ACBCAR_1978_823.cif
_cod_data_source_block H16K3.5Na0.5O16Te2
_cod_original_cell_volume 1576.46
_cod_database_code 2106369

loop_
_symmetry_equiv_pos_as_xyz
x,y,z
-x,-y,z
x,-y,-z
-x,y,-z
-x,-y,-z
x,y,-z
-x,y,z
x,-y,z
x+1/2,y+1/2,z+1/2
-x+1/2,-y+1/2,z+1/2
x+1/2,-y+1/2,-z+1/2
-x+1/2,y+1/2,-z+1/2
-x+1/2,-y+1/2,-z+1/2
x+1/2,y+1/2,-z+1/2
-x+1/2,y+1/2,z+1/2
x+1/2,-y+1/2,z+1/2

loop_
_atom_site_label
_atom_site_type_symbol
_atom_site_fract_x
_atom_site_fract_y
_atom_site_fract_z
_atom_site_occupancy
_atom_site_U_iso_or_equiv
O5 O-2 0.117 0.1983 0.2719 1 0.0
K4 K+1 0.5 0 0 1 0.0
O3 O-2 0.209 0.2788 0 1 0.0
K2 K+1 0 0.0982 0.5 1 0.0
Na1 Na+1 0 0 0 1 0.0
O2 O-2 0 0.1298 0 1 0.0
O7 O-2 0.3699 0.106 0.2363 1 0.0
Te1 Te+6 0.1196 0.1987 0 1 0.0
O6 O-2 0.1365 0 0.2408 1 0.0
O1 O-2 0 0.2678 0 1 0.0
K3 K+1 0.3075 0 0.5 1 0.0
O4 O-2 0.2065 0.1141 0 1 0.0
K1 K+1 0 0.2978 0.5 1 0.0
